data_2106566
loop_
_publ_author_name
'Morimoto, N.'
'Akimoto, S.'
'Syono, Y.'
'Nakajima, Y.'
'Matsui, Y.'

_publ_section_title
;
 Crystal structures of pyroxene-type Zn Si O3 and Zn Mg Si2 O6
;
_journal_name_full 'Acta Crystallographica B (24,1968-38,1982)'
_journal_page_first 1041
_journal_page_last 1049
_journal_volume 31
_journal_year 1975
_chemical_formula_sum 'O3 Si Zn'
_chemical_name_systematic 'Zn Si O3'
_space_group_IT_number 61
_symmetry_space_group_name_Hall '-P 2ac 2ab'
_symmetry_space_group_name_H-M 'P b c a'
_cell_angle_alpha 90
_cell_angle_beta 90
_cell_angle_gamma 90
_cell_formula_units_Z 16
_cell_length_a 18.204
_cell_length_b 9.087
_cell_length_c 5.278
_cell_volume 873.085
_citation_journal_id_ASTM ACBCAR
_cod_data_source_file Morimoto_ACBCAR_1975_1950.cif
_cod_data_source_block O3Si1Zn1
_cod_original_cell_volume 873.0854
_cod_original_formula_sum 'O3 Si1 Zn1'
_cod_database_code 2106566

loop_
_symmetry_equiv_pos_as_xyz
x,y,z
-x+1/2,-y,z+1/2
x+1/2,-y+1/2,-z
-x,y+1/2,-z+1/2
-x,-y,-z
x-1/2,y,-z-1/2
-x-1/2,y-1/2,z
x,-y-1/2,z-1/2

loop_
_atom_site_label
_atom_site_type_symbol
_atom_site_fract_x
_atom_site_fract_y
_atom_site_fract_z
_atom_site_occupancy
_atom_site_U_iso_or_equiv
Si2 Si+4 0.473 0.1656 0.2839 1 0.0
Zn2 Zn+2 0.3761 0.5092 0.4005 1 0.0
O4 O-2 0.5621 0.3389 0.78 1 0.0
O3 O-2 0.3039 0.2521 0.34 1 0.0
O5 O-2 0.4327 0.4853 0.704 1 0.0
Zn1 Zn+2 0.1255 0.3559 0.4039 1 0.0
O6 O-2 0.4488 0.21 0.571 1 0.0
Si1 Si+4 0.2741 0.3363 0.0867 1 0.0
O2 O-2 0.3115 0.4966 0.104 1 0.0
O1 O-2 0.1853 0.3346 0.082 1 0.0
